data_7153676
loop_
_publ_author_name
'Huang, Shengdian'
'Qing, Jie'
'Wang, Shuo'
'Wang, Huan'
'Zhang, Linqi'
'Tang, Yefeng'

_publ_section_title
;
 Design and synthesis of imidazo[1,2-\a][1,8]naphthyridine derivatives as
 anti-HCV agents via direct C-H arylation.
;
_journal_issue 15
_journal_name_full 'Organic &amp; biomolecular chemistry'
_journal_page_first 2344
_journal_page_last 2348
_journal_paper_doi 10.1039/c3ob42525h
_journal_volume 12
_journal_year 2014
_chemical_formula_moiety 'C18 H9 F6 N3'
_chemical_formula_sum 'C18 H9 F6 N3'
_chemical_formula_weight 381.28
_chemical_name_systematic
; 
 ? 
;
_space_group_IT_number 14
_symmetry_cell_setting monoclinic
_symmetry_space_group_name_Hall '-P 2ybc'
_symmetry_space_group_name_H-M 'P 1 21/c 1'
_atom_sites_solution_hydrogens geom
_atom_sites_solution_primary direct
_atom_sites_solution_secondary difmap
_audit_creation_method SHELXL-97
_cell_angle_alpha 90.00
_cell_angle_beta 111.598(3)
_cell_angle_gamma 90.00
_cell_formula_units_Z 4
_cell_length_a 14.868(4)
_cell_length_b 9.506(3)
_cell_length_c 11.977(4)
_cell_measurement_reflns_used 1.47
_cell_measurement_temperature 173(2)
_cell_measurement_theta_max 1537
_cell_measurement_theta_min 27.48
_cell_volume 1573.9(8)
_computing_cell_refinement 'CrystalClear (Rigaku Inc., 2007)'
_computing_data_collection 'CrystalClear (Rigaku Inc., 2007)'
_computing_data_reduction 'CrystalClear (Rigaku Inc., 2007)'
_computing_molecular_graphics 'Olex2 ver 1.1'
_computing_publication_material 'SHELX97 (Sheldrick, 2008)'
_computing_structure_refinement 'Olex2 ver 1.1'
_computing_structure_solution 'SHELXS-97 (Sheldrick, 2008)'
_diffrn_ambient_temperature 173(2)
_diffrn_measured_fraction_theta_full 0.988
_diffrn_measured_fraction_theta_max 0.988
_diffrn_measurement_device_type 'Saturn724+ CCD'
_diffrn_measurement_method '\w scans at fixed \c = 45\%'
_diffrn_radiation_monochromator graphite
_diffrn_radiation_source 'sealed tube'
_diffrn_radiation_type MoK\a
_diffrn_radiation_wavelength 0.71073
_diffrn_reflns_av_R_equivalents 0.0365
_diffrn_reflns_av_sigmaI/netI 0.0304
_diffrn_reflns_limit_h_max 19
_diffrn_reflns_limit_h_min -18
_diffrn_reflns_limit_k_max 11
_diffrn_reflns_limit_k_min -12
_diffrn_reflns_limit_l_max 9
_diffrn_reflns_limit_l_min -15
_diffrn_reflns_number 10544
_diffrn_reflns_theta_full 27.49
_diffrn_reflns_theta_max 27.49
_diffrn_reflns_theta_min 2.60
_exptl_absorpt_coefficient_mu 0.148
_exptl_absorpt_correction_T_max 1.0000
_exptl_absorpt_correction_T_min 0.6469
_exptl_absorpt_correction_type multi-scan
_exptl_absorpt_process_details 'CrystalClear (Rigaku Inc., 2007)'
_exptl_crystal_colour yellow
_exptl_crystal_density_diffrn 1.609
_exptl_crystal_density_method 'not measured'
_exptl_crystal_description block
_exptl_crystal_F_000 768
_exptl_crystal_size_max 0.43
_exptl_crystal_size_mid 0.35
_exptl_crystal_size_min 0.19
_refine_diff_density_max 0.298
_refine_diff_density_min -0.254
_refine_diff_density_rms 0.061
_refine_ls_extinction_method none
_refine_ls_goodness_of_fit_ref 1.140
_refine_ls_hydrogen_treatment constr
_refine_ls_matrix_type full
_refine_ls_number_parameters 272
_refine_ls_number_reflns 3570
_refine_ls_number_restraints 36
_refine_ls_restrained_S_all 1.159
_refine_ls_R_factor_all 0.0627
_refine_ls_R_factor_gt 0.0554
_refine_ls_shift/su_max 0.001
_refine_ls_shift/su_mean 0.000
_refine_ls_structure_factor_coef Fsqd
_refine_ls_weighting_details 'calc w=1/[\s^2^(Fo^2^)+(0.0648P)^2^+0.4939P] where P=(Fo^2^+2Fc^2^)/3'
_refine_ls_weighting_scheme calc
_refine_ls_wR_factor_gt 0.1412
_refine_ls_wR_factor_ref 0.1472
_reflns_number_gt 3166
_reflns_number_total 3570
_reflns_threshold_expression >2sigma(I)
_cod_data_source_file c3ob42525h2.cif
_cod_data_source_block a
_cod_original_cell_volume 1574.0(8)
_cod_original_sg_symbol_H-M P2(1)/c
_cod_database_code 7153676

loop_
_symmetry_equiv_pos_as_xyz
'x, y, z'
'-x, y+1/2, -z+1/2'
'-x, -y, -z'
'x, -y-1/2, z-1/2'

loop_
_atom_site_label
_atom_site_type_symbol
_atom_site_fract_x
_atom_site_fract_y
_atom_site_fract_z
_atom_site_U_iso_or_equiv
_atom_site_adp_type
_atom_site_occupancy
_atom_site_symmetry_multiplicity
_atom_site_calc_flag
_atom_site_refinement_flags
_atom_site_disorder_assembly
_atom_site_disorder_group
F1 F 0.79152(10) 0.77843(13) 0.68024(10) 0.0534(3) Uani 1 1 d . . .
F2 F 0.87570(9) 0.86957(13) 0.58730(11) 0.0532(3) Uani 1 1 d . . .
F3 F 0.72513(10) 0.91730(12) 0.53095(12) 0.0586(4) Uani 1 1 d . . .
F4 F 0.5042(2) 0.6726(3) 0.2079(3) 0.0773(14) Uani 0.678(8) 1 d PU A 1
F4A F 0.4924(4) 0.5736(14) 0.2298(5) 0.100(5) Uani 0.322(8) 1 d PU A 2
F5 F 0.57597(18) 0.5812(7) 0.10502(19) 0.097(2) Uani 0.678(8) 1 d PU A 1
F5A F 0.5575(5) 0.6800(7) 0.1315(7) 0.083(3) Uani 0.322(8) 1 d PU A 2
F6 F 0.5161(2) 0.4553(3) 0.2044(3) 0.0784(16) Uani 0.678(8) 1 d PU A 1
F6A F 0.5592(4) 0.4619(6) 0.1326(6) 0.078(3) Uani 0.322(8) 1 d PU A 2
N1 N 0.71613(10) 0.46671(14) 0.32600(12) 0.0297(3) Uani 1 1 d . . .
N2 N 0.85678(10) 0.34701(15) 0.43792(12) 0.0304(3) Uani 1 1 d . . .
N3 N 0.97721(12) 0.20265(18) 0.54633(15) 0.0457(4) Uani 1 1 d . . .
C1 C 0.65873(12) 0.57747(17) 0.31169(15) 0.0306(4) Uani 1 1 d . A .
C2 C 0.67984(12) 0.69267(18) 0.38805(15) 0.0334(4) Uani 1 1 d . . .
H2 H 0.6369 0.7704 0.3732 0.040 Uiso 1 1 calc R . .
C3 C 0.76543(13) 0.69042(18) 0.48626(15) 0.0328(4) Uani 1 1 d . . .
C4 C 0.82824(12) 0.57429(18) 0.50877(15) 0.0312(4) Uani 1 1 d . . .
C5 C 0.91559(14) 0.5574(2) 0.61349(16) 0.0382(4) Uani 1 1 d . . .
H5 H 0.9367 0.6307 0.6713 0.046 Uiso 1 1 calc R . .
C6 C 0.96687(14) 0.4376(2) 0.62882(16) 0.0407(4) Uani 1 1 d . . .
H6 H 1.0235 0.4264 0.6987 0.049 Uiso 1 1 calc R . .
C7 C 0.93822(12) 0.32814(19) 0.54295(16) 0.0364(4) Uani 1 1 d . . .
C8 C 0.91994(14) 0.1388(2) 0.44141(18) 0.0431(4) Uani 1 1 d . . .
H8 H 0.9310 0.0464 0.4192 0.052 Uiso 1 1 calc R . .
C9 C 0.79826(11) 0.46567(17) 0.42189(14) 0.0283(3) Uani 1 1 d . . .
C10 C 0.84542(13) 0.22207(18) 0.37237(16) 0.0344(4) Uani 1 1 d . . .
C11 C 0.76975(12) 0.18923(18) 0.25510(15) 0.0333(4) Uani 1 1 d . . .
C12 C 0.75351(14) 0.27206(19) 0.15361(16) 0.0382(4) Uani 1 1 d . . .
H12 H 0.7922 0.3532 0.1589 0.046 Uiso 1 1 calc R . .
C13 C 0.68180(15) 0.2375(2) 0.04525(17) 0.0448(5) Uani 1 1 d . . .
H13 H 0.6705 0.2959 -0.0229 0.054 Uiso 1 1 calc R . .
C14 C 0.62674(15) 0.1183(2) 0.03595(19) 0.0484(5) Uani 1 1 d . . .
H14 H 0.5767 0.0954 -0.0382 0.058 Uiso 1 1 calc R . .
C15 C 0.64437(16) 0.0321(2) 0.1347(2) 0.0506(5) Uani 1 1 d . . .
H15 H 0.6077 -0.0515 0.1277 0.061 Uiso 1 1 calc R . .
C16 C 0.71559(15) 0.0675(2) 0.24408(18) 0.0427(4) Uani 1 1 d . . .
H16 H 0.7273 0.0081 0.3117 0.051 Uiso 1 1 calc R . .
C17 C 0.56492(13) 0.57083(19) 0.20419(16) 0.0383(4) Uani 1 1 d . . .
C23 C 0.78926(14) 0.8137(2) 0.57084(17) 0.0404(4) Uani 1 1 d . . .

loop_
_atom_site_aniso_label
_atom_site_aniso_U_11
_atom_site_aniso_U_22
_atom_site_aniso_U_33
_atom_site_aniso_U_23
_atom_site_aniso_U_13
_atom_site_aniso_U_12
F1 0.0713(8) 0.0530(7) 0.0390(6) -0.0098(5) 0.0240(6) -0.0044(6)
F2 0.0557(7) 0.0474(7) 0.0540(7) -0.0145(5) 0.0173(6) -0.0187(6)
F3 0.0668(9) 0.0375(6) 0.0610(8) -0.0131(5) 0.0110(7) 0.0101(6)
F4 0.0498(16) 0.0667(17) 0.081(2) -0.0224(15) -0.0167(14) 0.0307(13)
F4A 0.030(2) 0.220(14) 0.052(3) 0.002(5) 0.018(2) 0.004(4)
F5 0.0482(13) 0.211(7) 0.0263(10) 0.004(2) 0.0066(9) -0.006(2)
F5A 0.077(4) 0.064(4) 0.068(4) 0.032(3) -0.023(3) -0.006(3)
F6 0.0507(16) 0.0538(15) 0.089(2) 0.0138(15) -0.0227(16) -0.0193(12)
F6A 0.061(4) 0.064(4) 0.066(4) -0.031(3) -0.027(3) 0.022(3)
N1 0.0292(7) 0.0288(7) 0.0281(7) 0.0028(5) 0.0072(6) 0.0028(5)
N2 0.0278(7) 0.0299(7) 0.0300(7) 0.0034(5) 0.0064(6) 0.0034(5)
N3 0.0394(9) 0.0428(9) 0.0458(9) 0.0085(7) 0.0051(7) 0.0110(7)
C1 0.0282(8) 0.0308(8) 0.0300(8) 0.0030(6) 0.0075(7) 0.0017(6)
C2 0.0324(8) 0.0294(8) 0.0367(9) 0.0008(7) 0.0108(7) 0.0034(7)
C3 0.0356(9) 0.0297(8) 0.0326(8) -0.0015(7) 0.0122(7) -0.0017(7)
C4 0.0304(8) 0.0318(8) 0.0296(8) 0.0003(6) 0.0089(7) -0.0020(6)
C5 0.0370(9) 0.0399(9) 0.0311(9) -0.0013(7) 0.0049(7) -0.0036(8)
C6 0.0335(9) 0.0460(10) 0.0334(9) 0.0054(8) 0.0013(7) 0.0001(8)
C7 0.0300(8) 0.0396(9) 0.0345(9) 0.0086(7) 0.0059(7) 0.0054(7)
C8 0.0427(10) 0.0362(10) 0.0450(10) 0.0048(8) 0.0098(8) 0.0107(8)
C9 0.0272(8) 0.0281(8) 0.0284(7) 0.0037(6) 0.0087(6) 0.0025(6)
C10 0.0353(9) 0.0293(8) 0.0372(9) 0.0033(7) 0.0116(7) 0.0047(7)
C11 0.0340(9) 0.0296(8) 0.0356(8) -0.0003(7) 0.0121(7) 0.0053(7)
C12 0.0442(10) 0.0326(9) 0.0375(9) 0.0019(7) 0.0147(8) 0.0053(7)
C13 0.0495(11) 0.0473(11) 0.0348(9) -0.0010(8) 0.0124(8) 0.0119(9)
C14 0.0398(10) 0.0600(13) 0.0410(10) -0.0169(10) 0.0098(8) 0.0050(9)
C15 0.0494(12) 0.0474(12) 0.0567(12) -0.0141(10) 0.0215(10) -0.0121(9)
C16 0.0472(11) 0.0369(10) 0.0449(10) 0.0002(8) 0.0182(9) -0.0017(8)
C17 0.0337(9) 0.0374(9) 0.0371(9) 0.0013(8) 0.0050(7) 0.0059(7)
C23 0.0443(10) 0.0358(9) 0.0391(9) -0.0042(8) 0.0129(8) -0.0017(8)

loop_
_atom_type_symbol
_atom_type_description
_atom_type_scat_dispersion_real
_atom_type_scat_dispersion_imag
_atom_type_scat_source
C C 0.0033 0.0016 'International Tables Vol C Tables 4.2.6.8 and 6.1.1.4'
H H 0.0000 0.0000 'International Tables Vol C Tables 4.2.6.8 and 6.1.1.4'
N N 0.0061 0.0033 'International Tables Vol C Tables 4.2.6.8 and 6.1.1.4'
F F 0.0171 0.0103 'International Tables Vol C Tables 4.2.6.8 and 6.1.1.4'

loop_
_geom_angle_atom_site_label_1
_geom_angle_atom_site_label_2
_geom_angle_atom_site_label_3
_geom_angle
C1 N1 C9 117.32(14)
C9 N2 C10 132.01(14)
C9 N2 C7 121.14(14)
C10 N2 C7 106.34(14)
C7 N3 C8 104.72(15)
N1 C1 C2 124.27(15)
N1 C1 C17 115.16(14)
C2 C1 C17 120.57(15)
C3 C2 C1 117.65(15)
C3 C2 H2 121.2
C1 C2 H2 121.2
C2 C3 C4 120.99(15)
C2 C3 C23 118.51(16)
C4 C3 C23 120.49(16)
C3 C4 C9 115.10(15)
C3 C4 C5 125.09(16)
C9 C4 C5 119.76(16)
C6 C5 C4 119.72(17)
C6 C5 H5 120.1
C4 C5 H5 120.1
C5 C6 C7 121.34(17)
C5 C6 H6 119.3
C7 C6 H6 119.3
N3 C7 N2 111.60(16)
N3 C7 C6 129.15(17)
N2 C7 C6 119.24(16)
C10 C8 N3 112.93(17)
C10 C8 H8 123.5
N3 C8 H8 123.5
N1 C9 N2 116.87(14)
N1 C9 C4 124.63(15)
N2 C9 C4 118.49(15)
C8 C10 N2 104.41(16)
C8 C10 C11 128.24(17)
N2 C10 C11 127.35(14)
C16 C11 C12 118.70(17)
C16 C11 C10 118.68(16)
C12 C11 C10 122.56(16)
C13 C12 C11 120.73(18)
C13 C12 H12 119.6
C11 C12 H12 119.6
C14 C13 C12 120.10(19)
C14 C13 H13 119.9
C12 C13 H13 119.9
C13 C14 C15 119.88(19)
C13 C14 H14 120.1
C15 C14 H14 120.1
C14 C15 C16 120.1(2)
C14 C15 H15 119.9
C16 C15 H15 119.9
C11 C16 C15 120.39(19)
C11 C16 H16 119.8
C15 C16 H16 119.8
F4A C17 F5 131.7(3)
F4A C17 F6 58.7(6)
F5 C17 F6 109.3(3)
F4A C17 F6A 109.0(6)
F5 C17 F6A 56.8(4)
F6 C17 F6A 56.4(4)
F4A C17 F5A 106.1(6)
F5 C17 F5A 48.1(4)
F6 C17 F5A 137.5(3)
F6A C17 F5A 102.4(5)
F4A C17 F4 46.2(5)
F5 C17 F4 107.4(3)
F6 C17 F4 103.0(3)
F6A C17 F4 134.7(3)
F5A C17 F4 64.1(4)
F4A C17 C1 114.0(3)
F5 C17 C1 113.55(19)
F6 C17 C1 111.69(17)
F6A C17 C1 113.7(2)
F5A C17 C1 110.6(3)
F4 C17 C1 111.41(18)
F3 C23 F2 106.34(16)
F3 C23 F1 107.02(16)
F2 C23 F1 106.16(15)
F3 C23 C3 112.02(15)
F2 C23 C3 112.61(16)
F1 C23 C3 112.26(16)

loop_
_geom_bond_atom_site_label_1
_geom_bond_atom_site_label_2
_geom_bond_distance
F1 C23 1.341(2)
F2 C23 1.337(2)
F3 C23 1.331(2)
F4 C17 1.335(3)
F4A C17 1.225(5)
F5 C17 1.261(3)
F5A C17 1.333(5)
F6 C17 1.317(3)
F6A C17 1.327(5)
N1 C1 1.326(2)
N1 C9 1.333(2)
N2 C9 1.394(2)
N2 C10 1.399(2)
N2 C7 1.400(2)
N3 C7 1.320(2)
N3 C8 1.373(3)
C1 C2 1.387(2)
C1 C17 1.512(2)
C2 C3 1.379(2)
C2 H2 0.9500
C3 C4 1.407(2)
C3 C23 1.503(2)
C4 C9 1.416(2)
C4 C5 1.444(2)
C5 C6 1.345(3)
C5 H5 0.9500
C6 C7 1.414(3)
C6 H6 0.9500
C8 C10 1.365(2)
C8 H8 0.9500
C10 C11 1.474(2)
C11 C16 1.388(3)
C11 C12 1.393(2)
C12 C13 1.382(3)
C12 H12 0.9500
C13 C14 1.378(3)
C13 H13 0.9500
C14 C15 1.382(3)
C14 H14 0.9500
C15 C16 1.389(3)
C15 H15 0.9500
C16 H16 0.9500

loop_
_geom_torsion_atom_site_label_1
_geom_torsion_atom_site_label_2
_geom_torsion_atom_site_label_3
_geom_torsion_atom_site_label_4
_geom_torsion
C9 N1 C1 C2 1.6(2)
C9 N1 C1 C17 -177.80(15)
N1 C1 C2 C3 -1.1(3)
C17 C1 C2 C3 178.27(16)
C1 C2 C3 C4 -0.9(3)
C1 C2 C3 C23 -179.42(16)
C2 C3 C4 C9 2.1(2)
C23 C3 C4 C9 -179.37(15)
C2 C3 C4 C5 -175.14(17)
C23 C3 C4 C5 3.4(3)
C3 C4 C5 C6 175.94(18)
C9 C4 C5 C6 -1.2(3)
C4 C5 C6 C7 1.4(3)
C8 N3 C7 N2 0.0(2)
C8 N3 C7 C6 179.0(2)
C9 N2 C7 N3 172.84(16)
C10 N2 C7 N3 0.2(2)
C9 N2 C7 C6 -6.3(3)
C10 N2 C7 C6 -178.96(17)
C5 C6 C7 N3 -176.7(2)
C5 C6 C7 N2 2.3(3)
C7 N3 C8 C10 -0.2(2)
C1 N1 C9 N2 178.26(14)
C1 N1 C9 C4 -0.1(2)
C10 N2 C9 N1 -1.6(3)
C7 N2 C9 N1 -172.12(15)
C10 N2 C9 C4 176.89(17)
C7 N2 C9 C4 6.4(2)
C3 C4 C9 N1 -1.7(2)
C5 C4 C9 N1 175.76(16)
C3 C4 C9 N2 179.96(14)
C5 C4 C9 N2 -2.6(2)
N3 C8 C10 N2 0.3(2)
N3 C8 C10 C11 -179.80(18)
C9 N2 C10 C8 -171.82(17)
C7 N2 C10 C8 -0.28(19)
C9 N2 C10 C11 8.3(3)
C7 N2 C10 C11 179.82(17)
C8 C10 C11 C16 53.5(3)
N2 C10 C11 C16 -126.6(2)
C8 C10 C11 C12 -123.4(2)
N2 C10 C11 C12 56.5(3)
C16 C11 C12 C13 3.0(3)
C10 C11 C12 C13 179.95(17)
C11 C12 C13 C14 -1.4(3)
C12 C13 C14 C15 -1.1(3)
C13 C14 C15 C16 1.8(3)
C12 C11 C16 C15 -2.2(3)
C10 C11 C16 C15 -179.27(18)
C14 C15 C16 C11 -0.2(3)
N1 C1 C17 F4A 118.6(7)
C2 C1 C17 F4A -60.9(7)
N1 C1 C17 F5 -69.8(4)
C2 C1 C17 F5 110.8(4)
N1 C1 C17 F6 54.3(3)
C2 C1 C17 F6 -125.1(3)
N1 C1 C17 F6A -7.3(5)
C2 C1 C17 F6A 173.3(5)
N1 C1 C17 F5A -121.9(5)
C2 C1 C17 F5A 58.7(6)
N1 C1 C17 F4 168.8(3)
C2 C1 C17 F4 -10.6(3)
C2 C3 C23 F3 -5.7(2)
C4 C3 C23 F3 175.73(16)
C2 C3 C23 F2 -125.54(18)
C4 C3 C23 F2 55.9(2)
C2 C3 C23 F1 114.72(19)
C4 C3 C23 F1 -63.8(2)
